data_1571216
loop_
_publ_author_name
'Shukla, Pragati'
'Ambhore, Madan D.'
'Anand, Venkataramanarao G.'

_publ_section_title
;
 Open shell (4<i>n</i> + 2)&#x3c0; and closed shell 4<i>n</i>&#x3c0;
 planar core-modified decaphyrins.
;
_journal_issue 16
_journal_name_full 'Chemical science'
_journal_page_first 6022
_journal_page_last 6027
_journal_paper_doi 10.1039/d3sc05251f
_journal_volume 15
_journal_year 2024
_chemical_formula_sum 'C100 H74 Cl2 F6 O5 S10'
_chemical_formula_weight 1861.09
_space_group_crystal_system monoclinic
_space_group_IT_number 14
_space_group_name_Hall '-P 2ybc'
_space_group_name_H-M_alt 'P 1 21/c 1'
_atom_sites_solution_hydrogens geom
_audit_creation_method SHELXL-2018/3
_audit_update_record
;
2023-09-11 deposited with the CCDC.	2024-03-11 downloaded from the CCDC.
;
_cell_angle_alpha 90
_cell_angle_beta 99.057(11)
_cell_angle_gamma 90
_cell_formula_units_Z 4
_cell_length_a 23.966(8)
_cell_length_b 12.143(4)
_cell_length_c 32.204(12)
_cell_measurement_reflns_used 9507
_cell_measurement_temperature 296(2)
_cell_measurement_theta_max 21.01
_cell_measurement_theta_min 2.35
_cell_volume 9255(6)
_computing_cell_refinement 'Bruker APEX2'
_computing_data_collection 'Bruker APEX2'
_computing_data_reduction 'Bruker SAINT'
_computing_structure_refinement 'SHELXL-2018/3 (Sheldrick, 2018)'
_computing_structure_solution 'SHELXT 2014/5 (Sheldrick, 2014)'
_diffrn_ambient_temperature 296(2)
_diffrn_measured_fraction_theta_full 1.000
_diffrn_measured_fraction_theta_max 0.987
_diffrn_measurement_device_type 'Bruker APEX-II CCD'
_diffrn_measurement_method '\f and \w scans'
_diffrn_radiation_type MoK\a
_diffrn_radiation_wavelength 0.71073
_diffrn_reflns_av_R_equivalents 0.2624
_diffrn_reflns_av_unetI/netI 0.1658
_diffrn_reflns_Laue_measured_fraction_full 1.000
_diffrn_reflns_Laue_measured_fraction_max 0.987
_diffrn_reflns_limit_h_max 31
_diffrn_reflns_limit_h_min -32
_diffrn_reflns_limit_k_max 16
_diffrn_reflns_limit_k_min -16
_diffrn_reflns_limit_l_max 43
_diffrn_reflns_limit_l_min -43
_diffrn_reflns_number 343877
_diffrn_reflns_point_group_measured_fraction_full 1.000
_diffrn_reflns_point_group_measured_fraction_max 0.987
_diffrn_reflns_theta_full 25.242
_diffrn_reflns_theta_max 28.500
_diffrn_reflns_theta_min 1.885
_exptl_absorpt_coefficient_mu 0.361
_exptl_crystal_colour Green
_exptl_crystal_density_diffrn 1.336
_exptl_crystal_description Needle
_exptl_crystal_F_000 3848
_refine_diff_density_max 1.291
_refine_diff_density_min -1.592
_refine_diff_density_rms 0.123
_refine_ls_extinction_coef 0.0016(2)
_refine_ls_extinction_expression Fc^*^=kFc[1+0.001xFc^2^\l^3^/sin(2\q)]^-1/4^
_refine_ls_extinction_method 'SHELXL-2018/3 (Sheldrick 2018)'
_refine_ls_goodness_of_fit_ref 1.083
_refine_ls_hydrogen_treatment constr
_refine_ls_matrix_type full
_refine_ls_number_parameters 1063
_refine_ls_number_reflns 23152
_refine_ls_number_restraints 0
_refine_ls_restrained_S_all 1.083
_refine_ls_R_factor_all 0.2413
_refine_ls_R_factor_gt 0.1170
_refine_ls_shift/su_max 0.000
_refine_ls_shift/su_mean 0.000
_refine_ls_structure_factor_coef Fsqd
_refine_ls_weighting_details 'w=1/[\s^2^(Fo^2^)+(0.1160P)^2^+49.9305P] where P=(Fo^2^+2Fc^2^)/3'
_refine_ls_weighting_scheme calc
_refine_ls_wR_factor_gt 0.2736
_refine_ls_wR_factor_ref 0.3327
_reflns_Friedel_coverage 0.000
_reflns_number_gt 10970
_reflns_number_total 23152
_reflns_threshold_expression 'I > 2\s(I)'
_cod_data_source_file d3sc05251f3.cif
_cod_data_source_block T1_a
_cod_depositor_comments 'Adding full bibliography for 1571213--1571216.cif.'
_cod_original_sg_symbol_H-M 'P 21/c'
_cod_database_code 1571216
_shelx_shelxl_version_number 2018/3
_shelx_space_group_comment
;
The symmetry employed for this shelxl refinement is uniquely defined
by the following loop, which should always be used as a source of
symmetry information in preference to the above space-group names.
They are only intended as comments.
;

loop_
_space_group_symop_operation_xyz
'x, y, z'
'-x, y+1/2, -z+1/2'
'-x, -y, -z'
'x, -y-1/2, z-1/2'

loop_
_atom_site_label
_atom_site_type_symbol
_atom_site_fract_x
_atom_site_fract_y
_atom_site_fract_z
_atom_site_U_iso_or_equiv
_atom_site_adp_type
_atom_site_occupancy
_atom_site_site_symmetry_order
_atom_site_calc_flag
_atom_site_refinement_flags_posn
_atom_site_refinement_flags_adp
_atom_site_refinement_flags_occupancy
_atom_site_disorder_assembly
_atom_site_disorder_group
S6 S 0.70529(7) 1.16536(14) 0.59070(5) 0.0332(4) Uani 1 1 d . . . . .
S2 S 0.95403(7) 0.63776(14) 0.55216(5) 0.0310(4) Uani 1 1 d . . . . .
S5 S 0.84254(7) 1.05049(14) 0.52789(6) 0.0335(4) Uani 1 1 d . . . . .
S3 S 1.00145(7) 0.76629(14) 0.48683(6) 0.0338(4) Uani 1 1 d . . . . .
S7 S 0.59717(7) 1.22412(15) 0.62107(6) 0.0343(4) Uani 1 1 d . . . . .
S4 S 0.91863(7) 0.94770(15) 0.46639(6) 0.0370(4) Uani 1 1 d . . . . .
S1 S 0.83144(7) 0.71213(15) 0.54541(6) 0.0356(4) Uani 1 1 d . . . . .
S10 S 0.67475(7) 0.90064(14) 0.52286(6) 0.0357(4) Uani 1 1 d . . . . .
S9 S 0.57403(7) 1.06253(14) 0.48932(6) 0.0358(4) Uani 1 1 d . . . . .
S8 S 0.51615(7) 1.20305(15) 0.54351(6) 0.0381(4) Uani 1 1 d . . . . .
Cl1 Cl 0.3618(2) 0.6268(4) 0.5077(2) 0.1858(18) Uani 1 1 d . . . . .
Cl2 Cl 0.3076(2) 0.4708(4) 0.4527(2) 0.1858(18) Uani 1 1 d . . . . .
C34 C 1.0620(3) 0.5997(5) 0.5325(2) 0.0286(14) Uani 1 1 d . . . . .
C22 C 0.7512(3) 1.1535(5) 0.4996(2) 0.0321(15) Uani 1 1 d . . . . .
H22 H 0.716945 1.190561 0.497963 0.039 Uiso 1 1 calc R U . . .
C21 C 0.7810(3) 1.1152(5) 0.5369(2) 0.0306(15) Uani 1 1 d . . . . .
C62 C 1.0142(3) 0.9034(6) 0.3711(2) 0.0347(16) Uani 1 1 d . . . . .
C33 C 1.0539(3) 0.6655(5) 0.4965(2) 0.0301(15) Uani 1 1 d . . . . .
C35 C 1.0240(2) 0.5904(5) 0.5615(2) 0.0286(14) Uani 1 1 d . . . . .
C39 C 0.8893(3) 0.6047(5) 0.6167(2) 0.0329(15) Uani 1 1 d . . . . .
C30 C 1.0207(3) 0.8033(5) 0.4388(2) 0.0321(15) Uani 1 1 d . . . . .
C69 C 1.0443(3) 1.0004(6) 0.3669(2) 0.0348(16) Uani 1 1 d . . . . .
C23 C 0.7768(3) 1.1318(5) 0.4648(2) 0.0350(16) Uani 1 1 d . . . . .
H23 H 0.761373 1.151959 0.437526 0.042 Uiso 1 1 calc R U . . .
C43 C 0.7681(3) 0.7755(6) 0.5509(2) 0.0351(16) Uani 1 1 d . . . . .
C7 C 0.4734(3) 1.2326(5) 0.4954(2) 0.0319(15) Uani 1 1 d . . . . .
C20 C 0.7694(3) 1.1206(5) 0.5790(2) 0.0315(15) Uani 1 1 d . . . . .
C47 C 1.1172(3) 0.5382(5) 0.5429(2) 0.0325(15) Uani 1 1 d . . . . .
C24 C 0.8278(3) 1.0771(5) 0.4748(2) 0.0325(15) Uani 1 1 d . . . . .
C71 C 0.7238(3) 1.1565(6) 0.7213(2) 0.0368(16) Uani 1 1 d . . . . .
C53 C 0.8876(3) 0.5520(6) 0.6580(2) 0.0352(16) Uani 1 1 d . . . . .
C25 C 0.8653(3) 1.0375(6) 0.4471(2) 0.0363(16) Uani 1 1 d . . . . .
C16 C 0.6936(3) 1.1715(5) 0.6763(2) 0.0351(16) Uani 1 1 d . . . . .
C31 C 1.0674(3) 0.7380(6) 0.4320(2) 0.0378(17) Uani 1 1 d . . . . .
H31 H 1.084758 0.745052 0.408277 0.045 Uiso 1 1 calc R U . . .
C36 C 1.0337(3) 0.5388(6) 0.6014(2) 0.0366(16) Uani 1 1 d . . . . .
H36 H 1.068468 0.508590 0.612673 0.044 Uiso 1 1 calc R U . . .
C86 C 0.4510(3) 1.2551(5) 0.4190(2) 0.0346(16) Uani 1 1 d . . . . .
C8 C 0.4262(3) 1.2910(5) 0.5040(3) 0.0399(18) Uani 1 1 d . . . . .
H8 H 0.397680 1.314647 0.482871 0.048 Uiso 1 1 calc R U . . .
C44 C 0.7363(3) 0.8327(6) 0.5161(2) 0.0351(16) Uani 1 1 d . . . . .
C87 C 0.4124(3) 1.1912(6) 0.3918(2) 0.0368(16) Uani 1 1 d . . . . .
C54 C 0.8597(3) 0.4525(6) 0.6598(2) 0.0372(16) Uani 1 1 d . . . . .
C5 C 0.5319(3) 1.1346(6) 0.4494(2) 0.0361(16) Uani 1 1 d . . . . .
C37 C 0.9891(3) 0.5366(6) 0.6217(2) 0.0379(17) Uani 1 1 d . . . . .
H37 H 0.990302 0.503547 0.647915 0.045 Uiso 1 1 calc R U . . .
C32 C 1.0846(3) 0.6642(6) 0.4630(2) 0.0345(16) Uani 1 1 d . . . . .
H32 H 1.114655 0.616332 0.461989 0.041 Uiso 1 1 calc R U . . .
C48 C 1.1189(3) 0.4278(6) 0.5545(2) 0.0353(16) Uani 1 1 d . . . . .
H48 H 1.085369 0.389041 0.554014 0.042 Uiso 1 1 calc R U . . .
C45 C 0.7450(3) 0.8411(6) 0.4749(2) 0.0378(17) Uani 1 1 d . . . . .
H45 H 0.775832 0.809951 0.465099 0.045 Uiso 1 1 calc R U . . .
C2 C 0.6147(3) 1.0073(6) 0.4549(2) 0.0362(16) Uani 1 1 d . . . . .
C29 C 0.9917(3) 0.8818(5) 0.4113(2) 0.0351(16) Uani 1 1 d . . . . .
C72 C 0.7439(3) 1.2482(6) 0.7449(2) 0.0407(17) Uani 1 1 d . . . . .
C1 C 0.6622(3) 0.9395(6) 0.4702(2) 0.0388(17) Uani 1 1 d . . . . .
C40 C 0.8420(3) 0.6665(6) 0.5974(2) 0.0370(16) Uani 1 1 d . . . . .
C78 C 0.7335(3) 1.0505(6) 0.7382(2) 0.0410(17) Uani 1 1 d . . . . .
C46 C 0.7036(3) 0.9000(6) 0.4496(2) 0.0384(17) Uani 1 1 d . . . . .
H46 H 0.703860 0.911736 0.421122 0.046 Uiso 1 1 calc R U . . .
C9 C 0.4252(3) 1.3107(6) 0.5453(3) 0.0424(19) Uani 1 1 d . . . . .
H9 H 0.395888 1.348953 0.554636 0.051 Uiso 1 1 calc R U . . .
C12 C 0.5365(3) 1.2569(6) 0.6418(2) 0.0403(18) Uani 1 1 d . . . . .
C38 C 0.9397(3) 0.5889(6) 0.6003(2) 0.0357(16) Uani 1 1 d . . . . .
C6 C 0.4866(3) 1.2045(6) 0.4567(2) 0.0358(17) Uani 1 1 d . . . . .
C18 C 0.7825(3) 1.1107(6) 0.6520(2) 0.0381(17) Uani 1 1 d . . . . .
H18 H 0.802181 1.097435 0.678774 0.046 Uiso 1 1 calc R U . . .
C52 C 1.1679(3) 0.5918(6) 0.5425(2) 0.0392(17) Uani 1 1 d . . . . .
H52 H 1.167592 0.665365 0.534351 0.047 Uiso 1 1 calc R U . . .
C70 C 1.0506(3) 1.0890(6) 0.3994(2) 0.0438(18) Uani 1 1 d . . . . .
H70A H 1.018960 1.138351 0.394004 0.066 Uiso 1 1 calc R U . . .
H70B H 1.084869 1.129036 0.398379 0.066 Uiso 1 1 calc R U . . .
H70C H 1.051918 1.056613 0.426729 0.066 Uiso 1 1 calc R U . . .
C19 C 0.8055(3) 1.0932(6) 0.6157(2) 0.0395(17) Uani 1 1 d . . . . .
H19 H 0.841703 1.065641 0.615808 0.047 Uiso 1 1 calc R U . . .
C26 C 0.8670(3) 1.0638(7) 0.4059(2) 0.0468(19) Uani 1 1 d . . . . .
H26 H 0.841398 1.111278 0.390187 0.056 Uiso 1 1 calc R U . . .
F101 F 0.3332(3) 0.7390(7) 0.5901(3) 0.125(3) Uani 1 1 d . . . . .
C57 C 0.8959(3) 0.4361(6) 0.7344(2) 0.0402(17) Uani 1 1 d . . . . .
C17 C 0.7273(3) 1.1498(6) 0.6447(2) 0.0335(15) Uani 1 1 d . . . . .
C56 C 0.8650(3) 0.3948(6) 0.6980(2) 0.0430(18) Uani 1 1 d . . . . .
H56 H 0.847232 0.326920 0.698757 0.052 Uiso 1 1 calc R U . . .
C28 C 0.9442(3) 0.9442(6) 0.4191(2) 0.0378(16) Uani 1 1 d . . . . .
C94 C 0.4083(3) 1.0690(6) 0.3966(2) 0.0445(18) Uani 1 1 d . . . . .
H94A H 0.369523 1.046654 0.389970 0.067 Uiso 1 1 calc R U . . .
H94B H 0.422810 1.048792 0.425117 0.067 Uiso 1 1 calc R U . . .
H94C H 0.430040 1.033108 0.377938 0.067 Uiso 1 1 calc R U . . .
C88 C 0.3769(3) 1.2440(7) 0.3598(3) 0.052(2) Uani 1 1 d . . . . .
H88 H 0.350489 1.202491 0.342176 0.062 Uiso 1 1 calc R U . . .
C74 C 0.7753(3) 1.2331(7) 0.7841(2) 0.0435(18) Uani 1 1 d . . . . .
H74 H 0.789323 1.294639 0.799559 0.052 Uiso 1 1 calc R U . . .
C11 C 0.4842(3) 1.2814(6) 0.6169(2) 0.0406(18) Uani 1 1 d . . . . .
C15 C 0.6374(3) 1.2037(6) 0.6704(2) 0.0389(17) Uani 1 1 d . . . . .
C10 C 0.4715(3) 1.2694(6) 0.5731(2) 0.0359(16) Uani 1 1 d . . . . .
C27 C 0.9107(3) 1.0124(7) 0.3901(2) 0.0470(19) Uani 1 1 d . . . . .
H27 H 0.917335 1.022108 0.362654 0.056 Uiso 1 1 calc R U . . .
C49 C 1.1698(3) 0.3752(6) 0.5668(2) 0.0444(19) Uani 1 1 d . . . . .
H49 H 1.170205 0.302106 0.575486 0.053 Uiso 1 1 calc R U . . .
C59 C 0.9214(3) 0.5373(6) 0.7321(2) 0.0469(19) Uani 1 1 d . . . . .
H59 H 0.941455 0.568008 0.756447 0.056 Uiso 1 1 calc R U . . .
C68 C 1.0692(3) 1.0138(7) 0.3308(2) 0.048(2) Uani 1 1 d . . . . .
H68 H 1.089743 1.077527 0.328063 0.058 Uiso 1 1 calc R U . . .
C63 C 1.0086(4) 0.8241(6) 0.3387(3) 0.052(2) Uani 1 1 d . . . . .
C42 C 0.7572(3) 0.7615(6) 0.5910(3) 0.047(2) Uani 1 1 d . . . . .
H42 H 0.725499 0.790624 0.600295 0.057 Uiso 1 1 calc R U . . .
O1 O 0.2786(4) 0.8726(11) 0.6373(3) 0.140(3) Uani 1 1 d . . . . .
C73 C 0.7326(3) 1.3643(6) 0.7284(3) 0.053(2) Uani 1 1 d . . . . .
H73A H 0.696198 1.388115 0.733819 0.079 Uiso 1 1 calc R U . . .
H73B H 0.733068 1.365364 0.698618 0.079 Uiso 1 1 calc R U . . .
H73C H 0.761186 1.413009 0.742160 0.079 Uiso 1 1 calc R U . . .
C75 C 0.7867(3) 1.1304(7) 0.8014(2) 0.0457(19) Uani 1 1 d . . . . .
C41 C 0.7976(3) 0.7002(7) 0.6164(3) 0.050(2) Uani 1 1 d . . . . .
H41 H 0.794798 0.683202 0.644140 0.060 Uiso 1 1 calc R U . . .
C77 C 0.7652(3) 1.0388(7) 0.7777(2) 0.047(2) Uani 1 1 d . . . . .
H77 H 0.772285 0.968612 0.788799 0.056 Uiso 1 1 calc R U . . .
F4 F 0.1845(4) 0.2748(6) 0.6727(3) 0.146(4) Uani 1 1 d . . . . .
C13 C 0.5496(3) 1.2539(8) 0.6866(3) 0.054(2) Uani 1 1 d . . . . .
H13 H 0.523129 1.270197 0.703909 0.065 Uiso 1 1 calc R U . . .
C55 C 0.8230(3) 0.4049(7) 0.6214(2) 0.0473(19) Uani 1 1 d . . . . .
H55A H 0.786146 0.437837 0.618292 0.071 Uiso 1 1 calc R U . . .
H55B H 0.819697 0.326728 0.624771 0.071 Uiso 1 1 calc R U . . .
H55C H 0.839835 0.419951 0.596880 0.071 Uiso 1 1 calc R U . . .
C60 C 0.9181(3) 0.5940(6) 0.6950(2) 0.0470(19) Uani 1 1 d . . . . .
C4 C 0.5495(3) 1.1129(7) 0.4111(3) 0.050(2) Uani 1 1 d . . . . .
H4 H 0.532050 1.142642 0.385781 0.061 Uiso 1 1 calc R U . . .
C58 C 0.9031(4) 0.3744(7) 0.7755(2) 0.052(2) Uani 1 1 d . . . . .
H58A H 0.878584 0.405332 0.793278 0.078 Uiso 1 1 calc R U . . .
H58B H 0.941631 0.380283 0.789104 0.078 Uiso 1 1 calc R U . . .
H58C H 0.893759 0.298268 0.770244 0.078 Uiso 1 1 calc R U . . .
C50 C 1.2191(3) 0.4291(7) 0.5662(2) 0.050(2) Uani 1 1 d . . . . .
H50 H 1.253195 0.392650 0.574178 0.060 Uiso 1 1 calc R U . . .
C51 C 1.2190(3) 0.5388(7) 0.5538(3) 0.049(2) Uani 1 1 d . . . . .
H51 H 1.252795 0.575790 0.553117 0.059 Uiso 1 1 calc R U . . .
F2 F 0.3958(3) 0.7060(8) 0.6435(3) 0.153(4) Uani 1 1 d . . . . .
C66 C 1.0645(4) 0.9371(8) 0.2995(3) 0.056(2) Uani 1 1 d . . . . .
C14 C 0.6036(3) 1.2255(7) 0.7019(3) 0.052(2) Uani 1 1 d . . . . .
H14 H 0.617286 1.220659 0.730523 0.063 Uiso 1 1 calc R U . . .
C79 C 0.7098(4) 0.9504(7) 0.7138(3) 0.060(2) Uani 1 1 d . . . . .
H79A H 0.725690 0.944942 0.688307 0.091 Uiso 1 1 calc R U . . .
H79B H 0.669469 0.957001 0.707057 0.091 Uiso 1 1 calc R U . . .
H79C H 0.719172 0.885611 0.730512 0.091 Uiso 1 1 calc R U . . .
C91 C 0.4549(4) 1.3685(6) 0.4115(3) 0.056(2) Uani 1 1 d . . . . .
C65 C 1.0340(4) 0.8422(8) 0.3039(3) 0.061(3) Uani 1 1 d . . . . .
H65 H 1.030656 0.789242 0.282790 0.073 Uiso 1 1 calc R U . . .
C90 C 0.4195(4) 1.4157(7) 0.3790(3) 0.072(3) Uani 1 1 d . . . . .
H90 H 0.422534 1.490780 0.374015 0.086 Uiso 1 1 calc R U . . .
C89 C 0.3793(4) 1.3552(7) 0.3533(3) 0.065(3) Uani 1 1 d . . . . .
F5 F 0.1506(5) 0.1362(7) 0.6996(3) 0.163(4) Uani 1 1 d . . . . .
C3 C 0.5953(3) 1.0428(8) 0.4144(3) 0.055(2) Uani 1 1 d . . . . .
H3 H 0.611663 1.021308 0.391333 0.066 Uiso 1 1 calc R U . . .
F3 F 0.3107(3) 0.6383(8) 0.6383(3) 0.159(4) Uani 1 1 d . . . . .
O3 O 0.2292(5) 0.1391(7) 0.6270(3) 0.124(2) Uani 1 1 d . . . . .
O2 O 0.2360(5) 0.0087(7) 0.6775(3) 0.124(2) Uani 1 1 d . . . . .
C67 C 1.0907(4) 0.9549(10) 0.2603(3) 0.083(4) Uani 1 1 d . . . . .
H67A H 1.114176 1.019373 0.263676 0.125 Uiso 1 1 calc R U . . .
H67B H 1.061392 0.964607 0.236552 0.125 Uiso 1 1 calc R U . . .
H67C H 1.113233 0.892014 0.255623 0.125 Uiso 1 1 calc R U . . .
C80 C 0.4389(3) 1.3243(9) 0.6385(3) 0.061(2) Uani 1 1 d . . . . .
C76 C 0.8222(4) 1.1162(9) 0.8443(3) 0.067(3) Uani 1 1 d . . . . .
H76A H 0.857371 1.154728 0.845093 0.101 Uiso 1 1 calc R U . . .
H76B H 0.829605 1.039324 0.849572 0.101 Uiso 1 1 calc R U . . .
H76C H 0.802262 1.145506 0.865420 0.101 Uiso 1 1 calc R U . . .
C92 C 0.5003(5) 1.4367(8) 0.4382(3) 0.091(4) Uani 1 1 d . . . . .
H92A H 0.526328 1.388712 0.455157 0.136 Uiso 1 1 calc R U . . .
H92B H 0.482998 1.485088 0.456009 0.136 Uiso 1 1 calc R U . . .
H92C H 0.520198 1.479549 0.420143 0.136 Uiso 1 1 calc R U . . .
C61 C 0.9499(6) 0.7031(8) 0.6943(3) 0.087(4) Uani 1 1 d . . . . .
H61A H 0.940280 0.750624 0.715952 0.131 Uiso 1 1 calc R U . . .
H61B H 0.939452 0.737745 0.667423 0.131 Uiso 1 1 calc R U . . .
H61C H 0.989828 0.689413 0.699150 0.131 Uiso 1 1 calc R U . . .
C64 C 0.9716(6) 0.7231(8) 0.3412(3) 0.096(4) Uani 1 1 d . . . . .
H64A H 0.972054 0.678069 0.316720 0.144 Uiso 1 1 calc R U . . .
H64B H 0.933542 0.746065 0.342396 0.144 Uiso 1 1 calc R U . . .
H64C H 0.985807 0.681581 0.365931 0.144 Uiso 1 1 calc R U . . .
F6 F 0.2318(5) 0.2013(9) 0.7247(3) 0.189(5) Uani 1 1 d . . . . .
C95 C 0.3237(7) 0.8282(17) 0.6567(5) 0.140(3) Uani 1 1 d . . . . .
C81 C 0.3873(5) 1.2765(16) 0.6348(4) 0.126(3) Uani 1 1 d . . . . .
H81 H 0.380202 1.213073 0.618699 0.152 Uiso 1 1 calc R U . . .
C97 C 0.2264(8) 0.1035(12) 0.6633(5) 0.124(2) Uani 1 1 d . . . . .
C85 C 0.4464(5) 1.4230(11) 0.6609(4) 0.098(4) Uani 1 1 d . . . . .
H85 H 0.480211 1.461381 0.662140 0.117 Uiso 1 1 calc R U . . .
C98 C 0.1972(7) 0.1772(11) 0.6895(4) 0.107(5) Uani 1 1 d . . . . .
C82 C 0.3441(5) 1.3209(16) 0.6548(4) 0.126(3) Uani 1 1 d . . . . .
H82 H 0.308554 1.288309 0.651688 0.152 Uiso 1 1 calc R U . . .
O4 O 0.3520(4) 0.8497(10) 0.6899(3) 0.140(3) Uani 1 1 d . . . . .
C93 C 0.3401(6) 1.4116(11) 0.3181(4) 0.124(5) Uani 1 1 d . . . . .
H93A H 0.339129 1.370283 0.292546 0.186 Uiso 1 1 calc R U . . .
H93B H 0.353647 1.484660 0.314144 0.186 Uiso 1 1 calc R U . . .
H93C H 0.302773 1.415457 0.325242 0.186 Uiso 1 1 calc R U . . .
C83 C 0.3551(5) 1.4066(16) 0.6773(4) 0.126(3) Uani 1 1 d . . . . .
H83 H 0.327480 1.431995 0.692209 0.152 Uiso 1 1 calc R U . . .
O03C O 0.4867(7) 0.4278(18) 0.7925(3) 0.278(11) Uani 1 1 d . . . . .
C84 C 0.4045(5) 1.4640(16) 0.6809(4) 0.126(3) Uani 1 1 d . . . . .
H84 H 0.409627 1.528673 0.696525 0.152 Uiso 1 1 calc R U . . .
C209 C 0.5343(8) 0.627(2) 0.7396(5) 0.214(12) Uani 1 1 d . . . . .
C205 C 0.3411(6) 0.7287(12) 0.6327(5) 0.098(4) Uiso 1 1 d . . . . .
C206 C 0.3640(8) 0.5662(16) 0.4600(6) 0.151(6) Uiso 1 1 d . . . . .

loop_
_atom_site_aniso_label
_atom_site_aniso_U_11
_atom_site_aniso_U_22
_atom_site_aniso_U_33
_atom_site_aniso_U_23
_atom_site_aniso_U_13
_atom_site_aniso_U_12
S6 0.0220(8) 0.0367(10) 0.0397(10) 0.0042(8) 0.0014(7) 0.0031(7)
S2 0.0257(8) 0.0298(9) 0.0363(9) 0.0019(7) 0.0009(7) 0.0050(7)
S5 0.0256(8) 0.0321(9) 0.0419(10) 0.0013(8) 0.0021(7) 0.0055(7)
S3 0.0278(8) 0.0311(9) 0.0425(10) 0.0089(8) 0.0053(7) 0.0064(7)
S7 0.0219(8) 0.0377(10) 0.0426(10) 0.0016(8) 0.0023(7) 0.0052(7)
S4 0.0335(9) 0.0368(10) 0.0415(10) 0.0090(8) 0.0080(8) 0.0092(8)
S1 0.0229(8) 0.0380(10) 0.0450(10) -0.0004(8) 0.0033(7) 0.0045(7)
S10 0.0205(8) 0.0335(9) 0.0526(11) -0.0017(8) 0.0045(7) 0.0025(7)
S9 0.0273(9) 0.0333(9) 0.0453(11) 0.0022(8) 0.0009(7) 0.0065(7)
S8 0.0247(9) 0.0392(10) 0.0485(11) 0.0029(8) 0.0001(7) 0.0087(7)
Cl1 0.115(2) 0.137(3) 0.280(5) -0.025(3) -0.048(3) 0.029(2)
Cl2 0.115(2) 0.137(3) 0.280(5) -0.025(3) -0.048(3) 0.029(2)
C34 0.024(3) 0.024(3) 0.037(4) 0.000(3) 0.002(3) 0.000(3)
C22 0.022(3) 0.031(4) 0.043(4) 0.006(3) 0.002(3) 0.001(3)
C21 0.020(3) 0.028(3) 0.044(4) 0.000(3) 0.004(3) 0.000(3)
C62 0.032(4) 0.036(4) 0.034(4) 0.002(3) 0.000(3) 0.009(3)
C33 0.024(3) 0.024(3) 0.041(4) -0.001(3) 0.002(3) -0.003(3)
C35 0.020(3) 0.022(3) 0.041(4) 0.004(3) -0.003(3) 0.004(3)
C39 0.030(4) 0.029(4) 0.038(4) -0.006(3) 0.002(3) -0.003(3)
C30 0.033(4) 0.022(3) 0.041(4) -0.001(3) 0.003(3) 0.002(3)
C69 0.028(3) 0.032(4) 0.043(4) 0.005(3) 0.002(3) 0.011(3)
C23 0.032(4) 0.029(4) 0.044(4) 0.006(3) 0.005(3) 0.007(3)
C43 0.023(3) 0.032(4) 0.049(4) -0.008(3) 0.004(3) 0.009(3)
C7 0.022(3) 0.023(3) 0.048(4) 0.003(3) -0.003(3) 0.006(3)
C20 0.026(3) 0.026(3) 0.043(4) 0.002(3) 0.006(3) 0.000(3)
C47 0.033(4) 0.026(4) 0.036(4) 0.000(3) -0.001(3) 0.004(3)
C24 0.028(3) 0.022(3) 0.048(4) 0.002(3) 0.005(3) -0.006(3)
C71 0.027(3) 0.042(4) 0.042(4) 0.011(3) 0.006(3) 0.003(3)
C53 0.032(4) 0.032(4) 0.043(4) 0.000(3) 0.011(3) 0.004(3)
C25 0.031(4) 0.029(4) 0.047(4) 0.002(3) 0.002(3) 0.009(3)
C16 0.034(4) 0.028(4) 0.043(4) 0.008(3) 0.004(3) -0.004(3)
C31 0.036(4) 0.035(4) 0.043(4) 0.001(3) 0.011(3) 0.010(3)
C36 0.025(3) 0.038(4) 0.045(4) 0.004(3) 0.001(3) 0.005(3)
C86 0.025(3) 0.021(3) 0.057(5) 0.007(3) 0.002(3) 0.005(3)
C8 0.029(4) 0.021(3) 0.063(5) -0.002(3) -0.011(3) 0.000(3)
C44 0.017(3) 0.033(4) 0.056(5) -0.009(3) 0.007(3) 0.001(3)
C87 0.031(4) 0.031(4) 0.048(4) 0.004(3) 0.004(3) 0.002(3)
C54 0.033(4) 0.038(4) 0.043(4) -0.009(3) 0.013(3) -0.001(3)
C5 0.023(3) 0.036(4) 0.047(4) 0.011(3) -0.001(3) 0.001(3)
C37 0.039(4) 0.037(4) 0.035(4) 0.009(3) -0.001(3) 0.008(3)
C32 0.031(4) 0.032(4) 0.039(4) 0.000(3) 0.000(3) 0.006(3)
C48 0.039(4) 0.031(4) 0.034(4) 0.001(3) 0.002(3) 0.001(3)
C45 0.027(4) 0.033(4) 0.054(5) -0.007(3) 0.007(3) -0.001(3)
C2 0.022(3) 0.039(4) 0.048(4) 0.002(3) 0.005(3) -0.003(3)
C29 0.038(4) 0.024(3) 0.043(4) 0.000(3) 0.005(3) 0.004(3)
C72 0.031(4) 0.047(5) 0.044(4) 0.002(4) 0.004(3) 0.005(3)
C1 0.022(3) 0.032(4) 0.062(5) -0.006(3) 0.006(3) -0.001(3)
C40 0.030(4) 0.034(4) 0.048(4) -0.008(3) 0.011(3) 0.006(3)
C78 0.028(4) 0.050(5) 0.045(4) 0.009(4) 0.006(3) -0.002(3)
C46 0.026(3) 0.042(4) 0.048(4) -0.001(3) 0.007(3) 0.004(3)
C9 0.022(3) 0.031(4) 0.073(6) -0.006(4) 0.003(3) 0.004(3)
C12 0.020(3) 0.050(5) 0.052(5) -0.004(4) 0.009(3) 0.001(3)
C38 0.034(4) 0.030(4) 0.040(4) -0.001(3) -0.001(3) -0.002(3)
C6 0.026(3) 0.033(4) 0.045(4) 0.013(3) -0.005(3) -0.010(3)
C18 0.029(4) 0.038(4) 0.044(4) 0.003(3) -0.003(3) 0.002(3)
C52 0.030(4) 0.031(4) 0.056(5) 0.005(3) 0.003(3) 0.009(3)
C70 0.042(4) 0.037(4) 0.051(5) 0.004(4) 0.002(4) -0.003(3)
C19 0.026(3) 0.044(4) 0.048(5) 0.002(3) 0.006(3) 0.013(3)
C26 0.045(4) 0.053(5) 0.040(4) 0.010(4) 0.002(3) 0.013(4)
F101 0.120(6) 0.122(6) 0.130(7) -0.012(5) 0.009(5) -0.005(5)
C57 0.040(4) 0.040(4) 0.044(4) -0.001(3) 0.016(3) -0.001(3)
C17 0.025(3) 0.032(4) 0.043(4) 0.003(3) 0.004(3) -0.002(3)
C56 0.046(4) 0.033(4) 0.054(5) 0.000(4) 0.019(4) -0.008(3)
C28 0.036(4) 0.032(4) 0.044(4) 0.006(3) 0.003(3) 0.002(3)
C94 0.047(4) 0.037(4) 0.049(5) 0.000(3) 0.007(4) -0.012(4)
C88 0.039(4) 0.050(5) 0.061(5) 0.009(4) -0.008(4) 0.003(4)
C74 0.033(4) 0.053(5) 0.043(4) -0.002(4) 0.001(3) 0.006(4)
C11 0.023(3) 0.043(4) 0.056(5) -0.005(4) 0.008(3) 0.003(3)
C15 0.030(4) 0.046(4) 0.040(4) 0.003(3) 0.003(3) -0.004(3)
C10 0.019(3) 0.030(4) 0.058(5) 0.001(3) 0.005(3) -0.003(3)
C27 0.042(4) 0.058(5) 0.042(4) 0.010(4) 0.012(3) 0.014(4)
C49 0.054(5) 0.037(4) 0.042(4) 0.000(3) 0.004(4) 0.019(4)
C59 0.063(5) 0.043(5) 0.035(4) -0.004(3) 0.009(4) -0.014(4)
C68 0.043(4) 0.058(5) 0.047(5) 0.015(4) 0.013(4) 0.022(4)
C63 0.077(6) 0.028(4) 0.046(5) -0.003(3) -0.004(4) 0.016(4)
C42 0.047(5) 0.041(4) 0.057(5) -0.002(4) 0.018(4) 0.019(4)
O1 0.115(5) 0.225(8) 0.075(4) 0.013(5) -0.001(3) -0.042(5)
C73 0.051(5) 0.035(4) 0.069(6) 0.005(4) 0.000(4) 0.010(4)
C75 0.028(4) 0.067(6) 0.040(4) 0.011(4) 0.000(3) 0.007(4)
C41 0.049(5) 0.056(5) 0.046(5) 0.009(4) 0.012(4) 0.016(4)
C77 0.033(4) 0.055(5) 0.052(5) 0.019(4) 0.004(4) 0.002(4)
F4 0.229(10) 0.065(5) 0.164(8) 0.011(5) 0.092(7) -0.025(6)
C13 0.032(4) 0.082(6) 0.052(5) -0.007(4) 0.015(4) 0.011(4)
C55 0.046(4) 0.049(5) 0.048(5) -0.004(4) 0.011(4) -0.008(4)
C60 0.058(5) 0.038(4) 0.046(5) -0.002(4) 0.009(4) -0.012(4)
C4 0.033(4) 0.072(6) 0.047(5) 0.017(4) 0.006(3) 0.011(4)
C58 0.069(6) 0.048(5) 0.044(5) 0.002(4) 0.020(4) -0.014(4)
C50 0.042(5) 0.059(5) 0.048(5) 0.003(4) 0.006(4) 0.028(4)
C51 0.027(4) 0.058(5) 0.060(5) -0.006(4) 0.001(3) 0.005(4)
F2 0.067(5) 0.195(9) 0.191(9) 0.078(7) 0.007(5) -0.009(5)
C66 0.056(5) 0.075(6) 0.040(5) 0.013(4) 0.014(4) 0.040(5)
C14 0.032(4) 0.077(6) 0.050(5) 0.008(4) 0.014(3) 0.005(4)
C79 0.062(6) 0.046(5) 0.066(6) 0.013(4) -0.009(4) -0.009(4)
C91 0.067(6) 0.031(4) 0.065(6) 0.007(4) -0.005(4) -0.011(4)
C65 0.083(7) 0.060(6) 0.038(5) -0.007(4) 0.005(4) 0.038(5)
C90 0.094(7) 0.025(4) 0.089(7) 0.017(4) -0.007(6) 0.010(5)
C89 0.062(6) 0.050(5) 0.075(6) 0.021(5) -0.018(5) 0.011(5)
F5 0.238(11) 0.117(7) 0.156(8) -0.005(6) 0.101(8) -0.076(7)
C3 0.039(4) 0.078(6) 0.052(5) 0.012(5) 0.018(4) 0.004(4)
F3 0.102(6) 0.132(7) 0.233(11) 0.053(7) -0.001(6) -0.045(5)
O3 0.202(6) 0.087(4) 0.093(4) 0.011(3) 0.050(4) -0.023(4)
O2 0.202(6) 0.087(4) 0.093(4) 0.011(3) 0.050(4) -0.023(4)
C67 0.080(7) 0.123(9) 0.052(6) 0.019(6) 0.030(5) 0.050(7)
C80 0.027(4) 0.099(8) 0.056(5) -0.006(5) 0.004(4) 0.012(4)
C76 0.058(6) 0.091(7) 0.047(5) 0.017(5) -0.007(4) 0.003(5)
C92 0.134(10) 0.045(6) 0.085(8) 0.010(5) -0.008(7) -0.048(6)
C61 0.156(11) 0.056(6) 0.044(5) 0.004(5) 0.000(6) -0.045(7)
C64 0.154(12) 0.046(6) 0.078(8) -0.011(5) -0.013(7) -0.015(7)
F6 0.262(13) 0.171(10) 0.121(7) -0.058(7) -0.009(8) -0.031(9)
C95 0.115(5) 0.225(8) 0.075(4) 0.013(5) -0.001(3) -0.042(5)
C81 0.056(3) 0.227(10) 0.100(5) -0.004(5) 0.025(4) 0.029(5)
C97 0.202(6) 0.087(4) 0.093(4) 0.011(3) 0.050(4) -0.023(4)
C85 0.084(8) 0.121(10) 0.089(8) -0.028(8) 0.016(6) 0.046(7)
C98 0.159(13) 0.075(9) 0.097(10) -0.028(7) 0.051(9) -0.059(9)
C82 0.056(3) 0.227(10) 0.100(5) -0.004(5) 0.025(4) 0.029(5)
O4 0.115(5) 0.225(8) 0.075(4) 0.013(5) -0.001(3) -0.042(5)
C93 0.128(11) 0.101(10) 0.123(11) 0.043(8) -0.043(9) 0.040(9)
C83 0.056(3) 0.227(10) 0.100(5) -0.004(5) 0.025(4) 0.029(5)
O03C 0.278(18) 0.47(3) 0.073(7) 0.066(12) -0.013(9) 0.159(19)
C84 0.056(3) 0.227(10) 0.100(5) -0.004(5) 0.025(4) 0.029(5)
C209 0.153(15) 0.39(3) 0.112(12) -0.132(17) 0.048(11) 0.071(18)

loop_
_atom_type_symbol
_atom_type_description
_atom_type_scat_dispersion_real
_atom_type_scat_dispersion_imag
_atom_type_scat_source
C C 0.0033 0.0016 'International Tables Vol C Tables 4.2.6.8 and 6.1.1.4'
H H 0.0000 0.0000 'International Tables Vol C Tables 4.2.6.8 and 6.1.1.4'
Cl Cl 0.1484 0.1585 'International Tables Vol C Tables 4.2.6.8 and 6.1.1.4'
F F 0.0171 0.0103 'International Tables Vol C Tables 4.2.6.8 and 6.1.1.4'
O O 0.0106 0.0060 'International Tables Vol C Tables 4.2.6.8 and 6.1.1.4'
S S 0.1246 0.1234 'International Tables Vol C Tables 4.2.6.8 and 6.1.1.4'

loop_
_geom_angle_atom_site_label_1
_geom_angle_atom_site_label_2
_geom_angle_atom_site_label_3
_geom_angle
_geom_angle_site_symmetry_1
_geom_angle_site_symmetry_3
_geom_angle_publ_flag
C20 S6 C17 92.5(3) . . ?
C38 S2 C35 93.0(3) . . ?
C24 S5 C21 92.0(3) . . ?
C30 S3 C33 93.2(3) . . ?
C12 S7 C15 93.3(4) . . ?
C25 S4 C28 92.6(3) . . ?
C43 S1 C40 92.3(3) . . ?
C44 S10 C1 91.5(3) . . ?
C2 S9 C5 92.4(4) . . ?
C10 S8 C7 93.8(3) . . ?
C33 C34 C35 125.3(6) . . ?
C33 C34 C47 118.0(6) . . ?
C35 C34 C47 116.7(6) . . ?
C21 C22 C23 114.0(6) . . ?
C21 C22 H22 123.0 . . ?
C23 C22 H22 123.0 . . ?
C22 C21 C20 131.3(6) . . ?
C22 C21 S5 110.1(5) . . ?
C20 C21 S5 118.6(5) . . ?
C69 C62 C63 119.6(7) . . ?
C69 C62 C29 119.4(6) . . ?
C63 C62 C29 120.8(7) . . ?
C34 C33 C32 127.9(6) . . ?
C34 C33 S3 123.4(5) . . ?
C32 C33 S3 108.7(5) . . ?
C34 C35 C36 127.4(6) . . ?
C34 C35 S2 124.1(5) . . ?
C36 C35 S2 108.5(5) . . ?
C38 C39 C40 125.6(6) . . ?
C38 C39 C53 115.2(6) . . ?
C40 C39 C53 119.1(6) . . ?
C29 C30 C31 127.4(7) . . ?
C29 C30 S3 124.0(5) . . ?
C31 C30 S3 108.6(5) . . ?
C68 C69 C62 118.2(7) . . ?
C68 C69 C70 119.4(7) . . ?
C62 C69 C70 122.4(6) . . ?
C24 C23 C22 112.9(6) . . ?
C24 C23 H23 123.5 . . ?
C22 C23 H23 123.5 . . ?
C42 C43 C44 129.9(6) . . ?
C42 C43 S1 109.9(5) . . ?
C44 C43 S1 120.2(5) . . ?
C6 C7 C8 127.7(6) . . ?
C6 C7 S8 124.4(5) . . ?
C8 C7 S8 108.0(5) . . ?
C19 C20 C21 127.4(6) . . ?
C19 C20 S6 110.2(5) . . ?
C21 C20 S6 122.3(5) . . ?
C52 C47 C48 117.9(6) . . ?
C52 C47 C34 120.4(6) . . ?
C48 C47 C34 121.7(6) . . ?
C23 C24 C25 128.9(7) . . ?
C23 C24 S5 110.9(5) . . ?
C25 C24 S5 120.0(5) . . ?
C72 C71 C78 120.1(6) . . ?
C72 C71 C16 119.7(6) . . ?
C78 C71 C16 120.1(7) . . ?
C54 C53 C60 118.4(7) . . ?
C54 C53 C39 119.7(6) . . ?
C60 C53 C39 121.6(6) . . ?
C26 C25 C24 129.4(6) . . ?
C26 C25 S4 111.4(5) . . ?
C24 C25 S4 119.2(5) . . ?
C15 C16 C17 127.3(6) . . ?
C15 C16 C71 117.9(6) . . ?
C17 C16 C71 114.8(6) . . ?
C32 C31 C30 114.4(6) . . ?
C32 C31 H31 122.8 . . ?
C30 C31 H31 122.8 . . ?
C37 C36 C35 115.0(6) . . ?
C37 C36 H36 122.5 . . ?
C35 C36 H36 122.5 . . ?
C91 C86 C87 119.3(6) . . ?
C91 C86 C6 119.7(6) . . ?
C87 C86 C6 120.9(6) . . ?
C9 C8 C7 115.0(6) . . ?
C9 C8 H8 122.5 . . ?
C7 C8 H8 122.5 . . ?
C45 C44 C43 130.3(6) . . ?
C45 C44 S10 110.3(5) . . ?
C43 C44 S10 119.4(5) . . ?
C88 C87 C86 118.4(7) . . ?
C88 C87 C94 119.6(7) . . ?
C86 C87 C94 122.0(6) . . ?
C53 C54 C56 119.6(7) . . ?
C53 C54 C55 121.4(7) . . ?
C56 C54 C55 119.0(7) . . ?
C4 C5 C6 127.2(6) . . ?
C4 C5 S9 109.8(5) . . ?
C6 C5 S9 123.0(6) . . ?
C36 C37 C38 114.9(6) . . ?
C36 C37 H37 122.6 . . ?
C38 C37 H37 122.6 . . ?
C31 C32 C33 115.1(6) . . ?
C31 C32 H32 122.4 . . ?
C33 C32 H32 122.4 . . ?
C49 C48 C47 120.8(7) . . ?
C49 C48 H48 119.6 . . ?
C47 C48 H48 119.6 . . ?
C44 C45 C46 113.8(6) . . ?
C44 C45 H45 123.1 . . ?
C46 C45 H45 123.1 . . ?
C3 C2 C1 129.5(7) . . ?
C3 C2 S9 110.2(5) . . ?
C1 C2 S9 120.2(6) . . ?
C30 C29 C28 125.4(7) . . ?
C30 C29 C62 116.8(6) . . ?
C28 C29 C62 117.8(6) . . ?
C74 C72 C71 119.2(7) . . ?
C74 C72 C73 119.3(7) . . ?
C71 C72 C73 121.6(7) . . ?
C46 C1 C2 129.4(7) . . ?
C46 C1 S10 110.5(5) . . ?
C2 C1 S10 120.0(5) . . ?
C41 C40 C39 125.9(7) . . ?
C41 C40 S1 109.1(5) . . ?
C39 C40 S1 125.0(5) . . ?
C77 C78 C71 118.9(7) . . ?
C77 C78 C79 120.2(7) . . ?
C71 C78 C79 120.9(7) . . ?
C1 C46 C45 113.9(7) . . ?
C1 C46 H46 123.1 . . ?
C45 C46 H46 123.1 . . ?
C8 C9 C10 115.4(7) . . ?
C8 C9 H9 122.3 . . ?
C10 C9 H9 122.3 . . ?
C11 C12 C13 128.0(6) . . ?
C11 C12 S7 123.5(6) . . ?
C13 C12 S7 108.6(5) . . ?
C39 C38 C37 125.2(7) . . ?
C39 C38 S2 126.1(5) . . ?
C37 C38 S2 108.6(5) . . ?
C7 C6 C5 125.9(6) . . ?
C7 C6 C86 116.7(6) . . ?
C5 C6 C86 117.4(6) . . ?
C19 C18 C17 113.9(6) . . ?
C19 C18 H18 123.1 . . ?
C17 C18 H18 123.1 . . ?
C47 C52 C51 121.5(7) . . ?
C47 C52 H52 119.2 . . ?
C51 C52 H52 119.2 . . ?
C69 C70 H70A 109.5 . . ?
C69 C70 H70B 109.5 . . ?
H70A C70 H70B 109.5 . . ?
C69 C70 H70C 109.5 . . ?
H70A C70 H70C 109.5 . . ?
H70B C70 H70C 109.5 . . ?
C18 C19 C20 113.8(6) . . ?
C18 C19 H19 123.1 . . ?
C20 C19 H19 123.1 . . ?
C25 C26 C27 112.8(7) . . ?
C25 C26 H26 123.6 . . ?
C27 C26 H26 123.6 . . ?
C56 C57 C59 117.4(7) . . ?
C56 C57 C58 122.6(7) . . ?
C59 C57 C58 120.0(7) . . ?
C18 C17 C16 125.3(6) . . ?
C18 C17 S6 109.6(5) . . ?
C16 C17 S6 125.2(5) . . ?
C57 C56 C54 121.8(7) . . ?
C57 C56 H56 119.1 . . ?
C54 C56 H56 119.1 . . ?
C27 C28 C29 125.9(7) . . ?
C27 C28 S4 109.1(5) . . ?
C29 C28 S4 125.1(5) . . ?
C87 C94 H94A 109.5 . . ?
C87 C94 H94B 109.5 . . ?
H94A C94 H94B 109.5 . . ?
C87 C94 H94C 109.5 . . ?
H94A C94 H94C 109.5 . . ?
H94B C94 H94C 109.5 . . ?
C89 C88 C87 122.4(8) . . ?
C89 C88 H88 118.8 . . ?
C87 C88 H88 118.8 . . ?
C75 C74 C72 122.4(8) . . ?
C75 C74 H74 118.8 . . ?
C72 C74 H74 118.8 . . ?
C10 C11 C12 125.7(6) . . ?
C10 C11 C80 117.0(6) . . ?
C12 C11 C80 117.3(7) . . ?
C16 C15 C14 127.4(7) . . ?
C16 C15 S7 123.4(6) . . ?
C14 C15 S7 109.2(5) . . ?
C11 C10 C9 128.9(7) . . ?
C11 C10 S8 123.1(5) . . ?
C9 C10 S8 108.0(6) . . ?
C26 C27 C28 114.2(7) . . ?
C26 C27 H27 122.9 . . ?
C28 C27 H27 122.9 . . ?
C50 C49 C48 120.4(7) . . ?
C50 C49 H49 119.8 . . ?
C48 C49 H49 119.8 . . ?
C60 C59 C57 122.0(7) . . ?
C60 C59 H59 119.0 . . ?
C57 C59 H59 119.0 . . ?
C66 C68 C69 122.7(8) . . ?
C66 C68 H68 118.7 . . ?
C69 C68 H68 118.7 . . ?
C65 C63 C62 119.4(8) . . ?
C65 C63 C64 120.6(8) . . ?
C62 C63 C64 120.0(8) . . ?
C43 C42 C41 114.0(7) . . ?
C43 C42 H42 123.0 . . ?
C41 C42 H42 123.0 . . ?
C72 C73 H73A 109.5 . . ?
C72 C73 H73B 109.5 . . ?
H73A C73 H73B 109.5 . . ?
C72 C73 H73C 109.5 . . ?
H73A C73 H73C 109.5 . . ?
H73B C73 H73C 109.5 . . ?
C74 C75 C77 117.9(7) . . ?
C74 C75 C76 121.3(8) . . ?
C77 C75 C76 120.9(8) . . ?
C40 C41 C42 114.6(7) . . ?
C40 C41 H41 122.7 . . ?
C42 C41 H41 122.7 . . ?
C78 C77 C75 121.5(7) . . ?
C78 C77 H77 119.3 . . ?
C75 C77 H77 119.3 . . ?
C14 C13 C12 114.8(7) . . ?
C14 C13 H13 122.6 . . ?
C12 C13 H13 122.6 . . ?
C54 C55 H55A 109.5 . . ?
C54 C55 H55B 109.5 . . ?
H55A C55 H55B 109.5 . . ?
C54 C55 H55C 109.5 . . ?
H55A C55 H55C 109.5 . . ?
H55B C55 H55C 109.5 . . ?
C59 C60 C53 120.8(7) . . ?
C59 C60 C61 119.2(7) . . ?
C53 C60 C61 120.0(7) . . ?
C3 C4 C5 113.5(7) . . ?
C3 C4 H4 123.2 . . ?
C5 C4 H4 123.2 . . ?
C57 C58 H58A 109.5 . . ?
C57 C58 H58B 109.5 . . ?
H58A C58 H58B 109.5 . . ?
C57 C58 H58C 109.5 . . ?
H58A C58 H58C 109.5 . . ?
H58B C58 H58C 109.5 . . ?
C49 C50 C51 120.4(7) . . ?
C49 C50 H50 119.8 . . ?
C51 C50 H50 119.8 . . ?
C52 C51 C50 118.9(7) . . ?
C52 C51 H51 120.5 . . ?
C50 C51 H51 120.5 . . ?
C68 C66 C65 118.4(8) . . ?
C68 C66 C67 121.6(10) . . ?
C65 C66 C67 120.0(9) . . ?
C13 C14 C15 114.1(7) . . ?
C13 C14 H14 123.0 . . ?
C15 C14 H14 123.0 . . ?
C78 C79 H79A 109.5 . . ?
C78 C79 H79B 109.5 . . ?
H79A C79 H79B 109.5 . . ?
C78 C79 H79C 109.5 . . ?
H79A C79 H79C 109.5 . . ?
H79B C79 H79C 109.5 . . ?
C90 C91 C86 119.6(8) . . ?
C90 C91 C92 120.4(8) . . ?
C86 C91 C92 119.9(7) . . ?
C63 C65 C66 121.7(8) . . ?
C63 C65 H65 119.1 . . ?
C66 C65 H65 119.1 . . ?
C91 C90 C89 121.8(8) . . ?
C91 C90 H90 119.1 . . ?
C89 C90 H90 119.1 . . ?
C88 C89 C90 118.4(8) . . ?
C88 C89 C93 121.6(9) . . ?
C90 C89 C93 120.0(9) . . ?
C4 C3 C2 114.1(7) . . ?
C4 C3 H3 123.0 . . ?
C2 C3 H3 123.0 . . ?
C66 C67 H67A 109.5 . . ?
C66 C67 H67B 109.5 . . ?
H67A C67 H67B 109.5 . . ?
C66 C67 H67C 109.5 . . ?
H67A C67 H67C 109.5 . . ?
H67B C67 H67C 109.5 . . ?
C81 C80 C85 117.1(11) . . ?
C81 C80 C11 122.5(10) . . ?
C85 C80 C11 120.2(9) . . ?
C75 C76 H76A 109.5 . . ?
C75 C76 H76B 109.5 . . ?
H76A C76 H76B 109.5 . . ?
C75 C76 H76C 109.5 . . ?
H76A C76 H76C 109.5 . . ?
H76B C76 H76C 109.5 . . ?
C91 C92 H92A 109.5 . . ?
C91 C92 H92B 109.5 . . ?
H92A C92 H92B 109.5 . . ?
C91 C92 H92C 109.5 . . ?
H92A C92 H92C 109.5 . . ?
H92B C92 H92C 109.5 . . ?
C60 C61 H61A 109.5 . . ?
C60 C61 H61B 109.5 . . ?
H61A C61 H61B 109.5 . . ?
C60 C61 H61C 109.5 . . ?
H61A C61 H61C 109.5 . . ?
H61B C61 H61C 109.5 . . ?
C63 C64 H64A 109.5 . . ?
C63 C64 H64B 109.5 . . ?
H64A C64 H64B 109.5 . . ?
C63 C64 H64C 109.5 . . ?
H64A C64 H64C 109.5 . . ?
H64B C64 H64C 109.5 . . ?
O4 C95 O1 131(2) . . ?
O4 C95 C205 117.5(18) . . ?
O1 C95 C205 111.3(14) . . ?
C80 C81 C82 121.5(16) . . ?
C80 C81 H81 119.2 . . ?
C82 C81 H81 119.2 . . ?
O2 C97 O3 128.6(15) . . ?
O2 C97 C98 115.3(13) . . ?
O3 C97 C98 114.9(14) . . ?
C84 C85 C80 120.7(14) . . ?
C84 C85 H85 119.6 . . ?
C80 C85 H85 119.6 . . ?
F5 C98 F4 107.0(14) . . ?
F5 C98 F6 108.3(12) . . ?
F4 C98 F6 103.1(10) . . ?
F5 C98 C97 114.1(11) . . ?
F4 C98 C97 114.2(12) . . ?
F6 C98 C97 109.5(15) . . ?
C83 C82 C81 118.1(15) . . ?
C83 C82 H82 121.0 . . ?
C81 C82 H82 121.0 . . ?
C89 C93 H93A 109.5 . . ?
C89 C93 H93B 109.5 . . ?
H93A C93 H93B 109.5 . . ?
C89 C93 H93C 109.5 . . ?
H93A C93 H93C 109.5 . . ?
H93B C93 H93C 109.5 . . ?
C82 C83 C84 124.6(14) . . ?
C82 C83 H83 117.7 . . ?
C84 C83 H83 117.7 . . ?
C83 C84 C85 117.7(16) . . ?
C83 C84 H84 121.2 . . ?
C85 C84 H84 121.2 . . ?
F2 C205 F3 109.1(12) . . ?
F2 C205 F101 105.0(11) . . ?
F3 C205 F101 102.6(12) . . ?
F2 C205 C95 111.6(13) . . ?
F3 C205 C95 112.4(13) . . ?
F101 C205 C95 115.6(12) . . ?
Cl1 C206 Cl2 105.7(10) . . ?

loop_
_geom_bond_atom_site_label_1
_geom_bond_atom_site_label_2
_geom_bond_distance
_geom_bond_site_symmetry_2
_geom_bond_publ_flag
S6 C20 1.727(7) . ?
S6 C17 1.747(7) . ?
S2 C38 1.742(7) . ?
S2 C35 1.754(6) . ?
S5 C24 1.721(7) . ?
S5 C21 1.735(6) . ?
S3 C30 1.743(7) . ?
S3 C33 1.748(6) . ?
S7 C12 1.739(7) . ?
S7 C15 1.743(7) . ?
S4 C25 1.719(7) . ?
S4 C28 1.729(8) . ?
S1 C43 1.735(6) . ?
S1 C40 1.744(8) . ?
S10 C44 1.733(6) . ?
S10 C1 1.739(8) . ?
S9 C2 1.722(7) . ?
S9 C5 1.741(7) . ?
S8 C10 1.739(7) . ?
S8 C7 1.754(7) . ?
Cl1 C206 1.710(19) . ?
Cl2 C206 1.769(19) . ?
C34 C33 1.397(9) . ?
C34 C35 1.408(9) . ?
C34 C47 1.509(9) . ?
C22 C21 1.379(9) . ?
C22 C23 1.387(10) . ?
C22 H22 0.9300 . ?
C21 C20 1.427(10) . ?
C62 C69 1.398(10) . ?
C62 C63 1.411(10) . ?
C62 C29 1.503(10) . ?
C33 C32 1.399(10) . ?
C35 C36 1.415(9) . ?
C39 C38 1.405(10) . ?
C39 C40 1.419(9) . ?
C39 C53 1.483(10) . ?
C30 C29 1.407(9) . ?
C30 C31 1.416(9) . ?
C69 C68 1.395(10) . ?
C69 C70 1.492(10) . ?
C23 C24 1.384(9) . ?
C23 H23 0.9300 . ?
C43 C42 1.368(10) . ?
C43 C44 1.432(10) . ?
C7 C6 1.376(10) . ?
C7 C8 1.399(9) . ?
C20 C19 1.389(10) . ?
C47 C52 1.380(10) . ?
C47 C48 1.391(9) . ?
C24 C25 1.445(10) . ?
C71 C72 1.391(10) . ?
C71 C78 1.402(10) . ?
C71 C16 1.526(10) . ?
C53 C54 1.386(10) . ?
C53 C60 1.395(10) . ?
C25 C26 1.373(10) . ?
C16 C15 1.385(10) . ?
C16 C17 1.419(10) . ?
C31 C32 1.355(9) . ?
C31 H31 0.9300 . ?
C36 C37 1.339(10) . ?
C36 H36 0.9300 . ?
C86 C91 1.404(10) . ?
C86 C87 1.404(10) . ?
C86 C6 1.500(9) . ?
C8 C9 1.358(11) . ?
C8 H8 0.9300 . ?
C44 C45 1.377(10) . ?
C87 C88 1.385(10) . ?
C87 C94 1.497(10) . ?
C54 C56 1.405(10) . ?
C54 C55 1.514(10) . ?
C5 C4 1.388(11) . ?
C5 C6 1.427(10) . ?
C37 C38 1.423(9) . ?
C37 H37 0.9300 . ?
C32 H32 0.9300 . ?
C48 C49 1.377(10) . ?
C48 H48 0.9300 . ?
C45 C46 1.380(10) . ?
C45 H45 0.9300 . ?
C2 C3 1.384(10) . ?
C2 C1 1.429(9) . ?
C29 C28 1.422(10) . ?
C72 C74 1.376(10) . ?
C72 C73 1.517(10) . ?
C1 C46 1.365(10) . ?
C40 C41 1.371(10) . ?
C78 C77 1.383(10) . ?
C78 C79 1.508(11) . ?
C46 H46 0.9300 . ?
C9 C10 1.404(10) . ?
C9 H9 0.9300 . ?
C12 C11 1.412(10) . ?
C12 C13 1.427(11) . ?
C18 C19 1.385(10) . ?
C18 C17 1.389(9) . ?
C18 H18 0.9300 . ?
C52 C51 1.382(10) . ?
C52 H52 0.9300 . ?
C70 H70A 0.9600 . ?
C70 H70B 0.9600 . ?
C70 H70C 0.9600 . ?
C19 H19 0.9300 . ?
C26 C27 1.384(10) . ?
C26 H26 0.9300 . ?
F101 C205 1.360(14) . ?
C57 C56 1.380(10) . ?
C57 C59 1.381(10) . ?
C57 C58 1.505(10) . ?
C56 H56 0.9300 . ?
C28 C27 1.403(10) . ?
C94 H94A 0.9600 . ?
C94 H94B 0.9600 . ?
C94 H94C 0.9600 . ?
C88 C89 1.369(12) . ?
C88 H88 0.9300 . ?
C74 C75 1.375(11) . ?
C74 H74 0.9300 . ?
C11 C10 1.400(10) . ?
C11 C80 1.474(11) . ?
C15 C14 1.419(10) . ?
C27 H27 0.9300 . ?
C49 C50 1.354(11) . ?
C49 H49 0.9300 . ?
C59 C60 1.370(11) . ?
C59 H59 0.9300 . ?
C68 C66 1.365(12) . ?
C68 H68 0.9300 . ?
C63 C65 1.374(12) . ?
C63 C64 1.523(13) . ?
C42 C41 1.382(10) . ?
C42 H42 0.9300 . ?
O1 C95 1.279(19) . ?
C73 H73A 0.9600 . ?
C73 H73B 0.9600 . ?
C73 H73C 0.9600 . ?
C75 C77 1.400(11) . ?
C75 C76 1.515(11) . ?
C41 H41 0.9300 . ?
C77 H77 0.9300 . ?
F4 C98 1.318(16) . ?
C13 C14 1.355(10) . ?
C13 H13 0.9300 . ?
C55 H55A 0.9600 . ?
C55 H55B 0.9600 . ?
C55 H55C 0.9600 . ?
C60 C61 1.529(11) . ?
C4 C3 1.379(11) . ?
C4 H4 0.9300 . ?
C58 H58A 0.9600 . ?
C58 H58B 0.9600 . ?
C58 H58C 0.9600 . ?
C50 C51 1.390(12) . ?
C50 H50 0.9300 . ?
C51 H51 0.9300 . ?
F2 C205 1.332(14) . ?
C66 C65 1.384(13) . ?
C66 C67 1.513(12) . ?
C14 H14 0.9300 . ?
C79 H79A 0.9600 . ?
C79 H79B 0.9600 . ?
C79 H79C 0.9600 . ?
C91 C90 1.367(12) . ?
C91 C92 1.521(12) . ?
C65 H65 0.9300 . ?
C90 C89 1.378(13) . ?
C90 H90 0.9300 . ?
C89 C93 1.517(12) . ?
F5 C98 1.311(15) . ?
C3 H3 0.9300 . ?
F3 C205 1.345(15) . ?
O3 C97 1.257(15) . ?
O2 C97 1.246(16) . ?
C67 H67A 0.9600 . ?
C67 H67B 0.9600 . ?
C67 H67C 0.9600 . ?
C80 C81 1.354(16) . ?
C80 C85 1.394(15) . ?
C76 H76A 0.9600 . ?
C76 H76B 0.9600 . ?
C76 H76C 0.9600 . ?
C92 H92A 0.9600 . ?
C92 H92B 0.9600 . ?
C92 H92C 0.9600 . ?
C61 H61A 0.9600 . ?
C61 H61B 0.9600 . ?
C61 H61C 0.9600 . ?
C64 H64A 0.9600 . ?
C64 H64B 0.9600 . ?
C64 H64C 0.9600 . ?
F6 C98 1.326(16) . ?
C95 O4 1.202(15) . ?
C95 C205 1.53(2) . ?
C81 C82 1.410(16) . ?
C81 H81 0.9300 . ?
C97 C98 1.480(19) . ?
C85 C84 1.371(15) . ?
C85 H85 0.9300 . ?
C82 C83 1.27(2) . ?
C82 H82 0.9300 . ?
C93 H93A 0.9600 . ?
C93 H93B 0.9600 . ?
C93 H93C 0.9600 . ?
C83 C84 1.36(2) . ?
C83 H83 0.9300 . ?
C84 H84 0.9300 . ?
